data_4502792
loop_
_publ_author_name
'Bhattacharya, Suman'
'Saha, Binoy K.'

_publ_section_title
;
 Isostructurality in the Guest Free Forms and in the Clathrates of
 1,3,5-Triethyl-2,4,6-tris(4-halophenoxy)methylbenzenes
;
_journal_issue 1
_journal_name_full 'Crystal Growth &amp; Design'
_journal_page_first 169
_journal_paper_doi 10.1021/cg2009144
_journal_volume 12
_journal_year 2012
_chemical_formula_moiety 'C33 H33 I3 O3, C Cl4'
_chemical_formula_sum 'C34 H33 Cl4 I3 O3'
_chemical_formula_weight 1012.10
_chemical_name_common '1I, TCM'
_chemical_name_systematic
;
1,3,5-triethyl-2,4,6-tris(4-iodophenoxy)methylbenzene, tetrachloromethane
;
_space_group_crystal_system triclinic
_space_group_IT_number 2
_space_group_name_Hall '-P 1'
_space_group_name_H-M_alt 'P -1'
_symmetry_space_group_name_Hall '-P 1'
_symmetry_space_group_name_H-M 'P -1'
_atom_sites_solution_hydrogens geom
_atom_sites_solution_primary direct
_atom_sites_solution_secondary difmap
_audit_creation_date 2011-09-21
_audit_creation_method
;
  Olex2 1.1
  (compiled 2011.08.18 svn.r1932, GUI svn.r3819)
;
_cell_angle_alpha 112.583(4)
_cell_angle_beta 98.920(4)
_cell_angle_gamma 91.051(4)
_cell_formula_units_Z 2
_cell_length_a 10.2695(5)
_cell_length_b 13.3775(5)
_cell_length_c 15.4731(6)
_cell_measurement_reflns_used 6946
_cell_measurement_temperature 298(2)
_cell_measurement_theta_max 29.2552
_cell_measurement_theta_min 2.6746
_cell_volume 1931.89(15)
_computing_cell_refinement
;
CrysAlisPro, Oxford Diffraction Ltd.,
Version 1.171.33.66 (release 28-04-2010 CrysAlis171 .NET)
(compiled Apr 28 2010,14:27:37)
;
_computing_data_collection
;
CrysAlisPro, Oxford Diffraction Ltd.,
Version 1.171.33.66 (release 28-04-2010 CrysAlis171 .NET)
(compiled Apr 28 2010,14:27:37)
;
_computing_data_reduction
;
CrysAlisPro, Oxford Diffraction Ltd.,
Version 1.171.33.66 (release 28-04-2010 CrysAlis171 .NET)
(compiled Apr 28 2010,14:27:37)
;
_computing_molecular_graphics
;
O. V. Dolomanov, L. J. Bourhis, R. J. Gildea, J. A. K. Howard and H. Puschmann,
OLEX2: a complete structure solution, refinement and analysis program.
J. Appl. Cryst. (2009). 42, 339-341.
;
_computing_publication_material
;
O. V. Dolomanov, L. J. Bourhis, R. J. Gildea, J. A. K. Howard and H. Puschmann,
OLEX2: a complete structure solution, refinement and analysis program.
J. Appl. Cryst. (2009). 42, 339-341.
;
_computing_structure_refinement
;
XL, G.M. Sheldrick, Acta Cryst.
(2008). A64, 112-122
;
_computing_structure_solution 'SHELXS-97 (Sheldrick, 1990)'
_diffrn_ambient_temperature 298(2)
_diffrn_detector_area_resol_mean 15.9821
_diffrn_measured_fraction_theta_full 0.995
_diffrn_measured_fraction_theta_max 0.831
_diffrn_measurement_details
;
  1 omega   -4.00   72.00   1.0000    5.0000
omega____ theta____ kappa____ phi______ frames
    -       19.0585   77.0000   90.0000 76

  2 omega    7.00   32.00   1.0000    5.0000
omega____ theta____ kappa____ phi______ frames
    -       19.0585 -136.0000   50.0000 25

  3 omega   35.00   82.00   1.0000    5.0000
omega____ theta____ kappa____ phi______ frames
    -       19.0585 -136.0000   50.0000 47

  4 omega   30.00   83.00   1.0000    5.0000
omega____ theta____ kappa____ phi______ frames
    -       19.0585 -136.0000 -114.0000 53

  5 omega  -44.00   42.00   1.0000    5.0000
omega____ theta____ kappa____ phi______ frames
    -       19.0585  -37.0000 -150.0000 86

  6 omega  -49.00   59.00   1.0000    5.0000
omega____ theta____ kappa____ phi______ frames
    -       19.0585    0.0000  -90.0000 108
;
_diffrn_measurement_device_type 'Xcalibur, Eos'
_diffrn_measurement_method '\w scans'
_diffrn_orient_matrix_UB_11 0.0666934394
_diffrn_orient_matrix_UB_12 -0.0067087575
_diffrn_orient_matrix_UB_13 -0.0063395333
_diffrn_orient_matrix_UB_21 -0.0207955321
_diffrn_orient_matrix_UB_22 -0.0212881872
_diffrn_orient_matrix_UB_23 -0.0500278066
_diffrn_orient_matrix_UB_31 0.0065882588
_diffrn_orient_matrix_UB_32 0.0531381768
_diffrn_orient_matrix_UB_33 0.0005818833
_diffrn_radiation_monochromator graphite
_diffrn_radiation_type 'Mo K\a'
_diffrn_radiation_wavelength 0.7107
_diffrn_reflns_av_R_equivalents 0.0218
_diffrn_reflns_av_unetI/netI 0.0506
_diffrn_reflns_limit_h_max 14
_diffrn_reflns_limit_h_min -11
_diffrn_reflns_limit_k_max 18
_diffrn_reflns_limit_k_min -17
_diffrn_reflns_limit_l_max 21
_diffrn_reflns_limit_l_min -16
_diffrn_reflns_number 16029
_diffrn_reflns_theta_full 25.00
_diffrn_reflns_theta_max 29.32
_diffrn_reflns_theta_min 2.68
_diffrn_source 'Enhance (Mo) X-ray Source'
_exptl_absorpt_coefficient_mu 2.734
_exptl_absorpt_correction_T_max 0.579
_exptl_absorpt_correction_T_min 0.430
_exptl_absorpt_correction_type multi-scan
_exptl_absorpt_process_details
;
CrysAlisPro, Oxford Diffraction Ltd.,
Version 1.171.33.66 (release 28-04-2010 CrysAlis171 .NET)
(compiled Apr 28 2010,14:27:37)
Empirical absorption correction using spherical harmonics,
 implemented in SCALE3 ABSPACK scaling algorithm.
;
_exptl_crystal_colour colorless
_exptl_crystal_density_diffrn 1.740
_exptl_crystal_density_method 'not measured'
_exptl_crystal_description block
_exptl_crystal_F_000 976
_exptl_crystal_size_max 0.35
_exptl_crystal_size_mid 0.26
_exptl_crystal_size_min 0.20
_refine_diff_density_max 1.046
_refine_diff_density_min -0.977
_refine_diff_density_rms 0.088
_refine_ls_extinction_method none
_refine_ls_goodness_of_fit_ref 0.957
_refine_ls_hydrogen_treatment constr
_refine_ls_matrix_type full
_refine_ls_number_parameters 436
_refine_ls_number_reflns 10585
_refine_ls_number_restraints 0
_refine_ls_restrained_S_all 0.957
_refine_ls_R_factor_all 0.0797
_refine_ls_R_factor_gt 0.0427
_refine_ls_shift/su_max 0.001
_refine_ls_shift/su_mean 0.000
_refine_ls_structure_factor_coef Fsqd
_refine_ls_weighting_details 'calc w=1/[\s^2^(Fo^2^)+(0.0562P)^2^+0.0000P] where P=(Fo^2^+2Fc^2^)/3'
_refine_ls_weighting_scheme calc
_refine_ls_wR_factor_gt 0.1014
_refine_ls_wR_factor_ref 0.1095
_reflns_number_gt 5156
_reflns_number_total 10585
_reflns_threshold_expression >2sigma(I)
_cod_data_source_file cg2009144_si_001.cif
_cod_data_source_block 1I.TCM
_cod_original_cell_volume 1931.89(14)
_cod_database_code 4502792

loop_
_space_group_symop_id
_space_group_symop_operation_xyz
1 'x, y, z'
2 '-x, -y, -z'

loop_
_atom_site_label
_atom_site_type_symbol
_atom_site_fract_x
_atom_site_fract_y
_atom_site_fract_z
_atom_site_U_iso_or_equiv
_atom_site_adp_type
_atom_site_occupancy
_atom_site_symmetry_multiplicity
_atom_site_calc_flag
_atom_site_refinement_flags
_atom_site_disorder_assembly
_atom_site_disorder_group
I2 I 0.16726(4) 0.29940(3) 0.46582(2) 0.06401(12) Uani 1 1 d . . .
I3 I -0.83013(3) -0.38959(3) -0.38537(3) 0.07121(13) Uani 1 1 d . . .
I1 I 0.42629(4) -1.10034(3) -0.17070(4) 0.1068(2) Uani 1 1 d . . .
Cl1A Cl 0.6998(16) 0.1406(13) 0.6286(9) 0.142(5) Uani 0.50 1 d P A 1
O2 O 0.1074(3) -0.1606(2) 0.1406(2) 0.0558(8) Uani 1 1 d . . .
C4 C 0.0246(4) -0.2975(3) -0.0809(3) 0.0391(9) Uani 1 1 d . . .
C34 C 0.5937(8) 0.2011(5) 0.5707(4) 0.107(3) Uani 1 1 d . . .
O3 O -0.2619(3) -0.4014(2) -0.18146(19) 0.0510(7) Uani 1 1 d . . .
O1 O 0.2335(3) -0.6490(2) -0.1337(2) 0.0557(8) Uani 1 1 d . . .
C6 C 0.0172(4) -0.4958(3) -0.1451(3) 0.0378(9) Uani 1 1 d . . .
C19 C 0.3622(5) -0.9472(3) -0.1559(4) 0.0666(14) Uani 1 1 d . . .
Cl2B Cl 0.6878(10) 0.2483(9) 0.5146(7) 0.246(4) Uani 0.50 1 d P A 2
C5 C -0.0300(4) -0.3990(3) -0.1488(3) 0.0384(9) Uani 1 1 d . . .
Cl2A Cl 0.6298(12) 0.1657(4) 0.4576(5) 0.215(5) Uani 0.50 1 d P A 1
C28 C -0.3834(4) -0.4005(3) -0.2314(3) 0.0423(10) Uani 1 1 d . . .
C8 C 0.1849(5) -0.1844(3) 0.0667(3) 0.0503(11) Uani 1 1 d . . .
H8A H 0.2768 -0.1878 0.0912 0.060 Uiso 1 1 calc R . .
H8B H 0.1800 -0.1286 0.0410 0.060 Uiso 1 1 calc R . .
C7 C 0.1617(5) -0.5923(3) -0.0608(3) 0.0488(11) Uani 1 1 d . . .
H7A H 0.2172 -0.5742 0.0008 0.059 Uiso 1 1 calc R . .
H7B H 0.0851 -0.6383 -0.0648 0.059 Uiso 1 1 calc R . .
C1 C 0.1173(4) -0.4890(3) -0.0707(3) 0.0435(10) Uani 1 1 d . . .
C22 C 0.1291(5) -0.0588(3) 0.2118(3) 0.0444(10) Uani 1 1 d . . .
C14 C -0.0423(5) -0.6050(3) -0.2197(3) 0.0461(10) Uani 1 1 d . . .
H14A H -0.1363 -0.6013 -0.2379 0.055 Uiso 1 1 calc R . .
H14B H -0.0320 -0.6595 -0.1927 0.055 Uiso 1 1 calc R . .
C25 C 0.1532(4) 0.1433(3) 0.3582(3) 0.0451(10) Uani 1 1 d . . .
C12 C -0.0277(4) -0.1924(3) -0.0828(3) 0.0496(11) Uani 1 1 d . . .
H12A H -0.1199 -0.2065 -0.1132 0.060 Uiso 1 1 calc R . .
H12B H -0.0226 -0.1399 -0.0181 0.060 Uiso 1 1 calc R . .
C23 C 0.2332(4) 0.0149(3) 0.2254(3) 0.0469(10) Uani 1 1 d . . .
H23 H 0.2957 -0.0030 0.1855 0.056 Uiso 1 1 calc R . .
C24 C 0.2438(4) 0.1163(3) 0.2994(3) 0.0480(10) Uani 1 1 d . . .
H24 H 0.3140 0.1664 0.3090 0.058 Uiso 1 1 calc R . .
C2 C 0.1718(5) -0.3880(3) -0.0023(3) 0.0503(11) Uani 1 1 d . . .
C21 C 0.2648(5) -0.7868(3) -0.0673(3) 0.0529(11) Uani 1 1 d . . .
H21 H 0.2278 -0.7469 -0.0145 0.063 Uiso 1 1 calc R . .
C31 C -0.6361(5) -0.3986(3) -0.3219(3) 0.0501(11) Uani 1 1 d . . .
C9 C -0.1469(4) -0.4041(3) -0.2241(3) 0.0444(10) Uani 1 1 d . . .
H9A H -0.1395 -0.3426 -0.2421 0.053 Uiso 1 1 calc R . .
H9B H -0.1513 -0.4705 -0.2803 0.053 Uiso 1 1 calc R . .
C29 C -0.4887(5) -0.3997(4) -0.1873(3) 0.0572(12) Uani 1 1 d . . .
H29 H -0.4740 -0.3996 -0.1264 0.069 Uiso 1 1 calc R . .
C10 C 0.2800(5) -0.3798(4) 0.0842(4) 0.0669(14) Uani 1 1 d . . .
H10A H 0.2782 -0.3121 0.1380 0.080 Uiso 1 1 calc R . .
H10B H 0.2656 -0.4397 0.1031 0.080 Uiso 1 1 calc R . .
C33 C -0.4056(4) -0.4020(3) -0.3229(3) 0.0458(10) Uani 1 1 d . . .
H33 H -0.3354 -0.4041 -0.3548 0.055 Uiso 1 1 calc R . .
C16 C 0.2737(4) -0.7481(3) -0.1367(3) 0.0499(11) Uani 1 1 d . . .
C32 C -0.5326(5) -0.4002(3) -0.3654(3) 0.0505(11) Uani 1 1 d . . .
H32 H -0.5473 -0.4000 -0.4261 0.061 Uiso 1 1 calc R . .
C13 C 0.0499(6) -0.1453(4) -0.1356(4) 0.0697(15) Uani 1 1 d . . .
H13A H 0.0411 -0.1954 -0.2006 0.104 Uiso 1 1 calc R . .
H13B H 0.1416 -0.1325 -0.1064 0.104 Uiso 1 1 calc R . .
H13C H 0.0165 -0.0779 -0.1333 0.104 Uiso 1 1 calc R . .
C17 C 0.3247(5) -0.8098(4) -0.2173(4) 0.0682(14) Uani 1 1 d . . .
H17 H 0.3300 -0.7835 -0.2644 0.082 Uiso 1 1 calc R . .
C18 C 0.3673(6) -0.9105(4) -0.2270(4) 0.0812(17) Uani 1 1 d . . .
H18 H 0.3991 -0.9531 -0.2814 0.097 Uiso 1 1 calc R . .
C27 C 0.0389(5) -0.0333(4) 0.2723(3) 0.0562(12) Uani 1 1 d . . .
H27 H -0.0294 -0.0843 0.2644 0.067 Uiso 1 1 calc R . .
C30 C -0.6151(5) -0.3990(4) -0.2303(3) 0.0600(12) Uani 1 1 d . . .
H30 H -0.6859 -0.3987 -0.1993 0.072 Uiso 1 1 calc R . .
C3 C 0.1276(4) -0.2930(3) -0.0090(3) 0.0444(10) Uani 1 1 d . . .
C15 C 0.0223(5) -0.6392(4) -0.3081(3) 0.0665(14) Uani 1 1 d . . .
H15A H -0.0059 -0.7138 -0.3480 0.100 Uiso 1 1 calc R . .
H15B H 0.1168 -0.6311 -0.2893 0.100 Uiso 1 1 calc R . .
H15C H -0.0033 -0.5942 -0.3424 0.100 Uiso 1 1 calc R . .
C26 C 0.0502(5) 0.0694(4) 0.3457(3) 0.0609(13) Uani 1 1 d . . .
H26 H -0.0117 0.0877 0.3860 0.073 Uiso 1 1 calc R . .
C11 C 0.4039(7) -0.3841(5) 0.0515(4) 0.0942(19) Uani 1 1 d . . .
H11A H 0.4013 -0.4489 -0.0047 0.141 Uiso 1 1 calc R . .
H11B H 0.4739 -0.3847 0.1002 0.141 Uiso 1 1 calc R . .
H11C H 0.4193 -0.3216 0.0372 0.141 Uiso 1 1 calc R . .
C20 C 0.3114(5) -0.8858(3) -0.0771(4) 0.0653(14) Uani 1 1 d . . .
H20 H 0.3083 -0.9114 -0.0294 0.078 Uiso 1 1 calc R . .
Cl1B Cl 0.6713(18) 0.1484(14) 0.6465(8) 0.113(3) Uani 0.50 1 d P A 2
Cl3A Cl 0.4228(6) 0.1276(5) 0.5450(4) 0.1006(15) Uani 0.50 1 d P A 1
Cl3B Cl 0.4703(7) 0.1303(5) 0.4937(5) 0.152(3) Uani 0.50 1 d P A 2
Cl4B Cl 0.5418(8) 0.3277(4) 0.6606(4) 0.130(2) Uani 0.50 1 d P A 2
Cl4A Cl 0.5922(7) 0.3358(4) 0.6153(4) 0.124(2) Uani 0.50 1 d P A 1

loop_
_atom_site_aniso_label
_atom_site_aniso_U_11
_atom_site_aniso_U_22
_atom_site_aniso_U_33
_atom_site_aniso_U_23
_atom_site_aniso_U_13
_atom_site_aniso_U_12
I2 0.0672(2) 0.0606(2) 0.04728(19) 0.00139(14) 0.01316(16) 0.00792(16)
I3 0.0465(2) 0.0647(2) 0.0881(3) 0.02086(18) -0.00546(17) 0.00514(15)
I1 0.0837(3) 0.04152(19) 0.2065(5) 0.0422(3) 0.0731(3) 0.02617(18)
Cl1A 0.140(7) 0.077(4) 0.170(10) 0.050(7) -0.090(8) -0.001(4)
O2 0.070(2) 0.0351(15) 0.0540(18) 0.0094(14) 0.0107(16) -0.0088(14)
C4 0.040(2) 0.033(2) 0.045(2) 0.0162(18) 0.0051(19) 0.0067(17)
C34 0.150(7) 0.064(4) 0.087(4) 0.033(3) -0.040(4) -0.018(4)
O3 0.0411(19) 0.0700(19) 0.0474(17) 0.0302(15) 0.0052(14) 0.0029(14)
O1 0.064(2) 0.0423(16) 0.070(2) 0.0237(15) 0.0305(17) 0.0172(15)
C6 0.043(3) 0.0316(19) 0.038(2) 0.0113(17) 0.0114(19) -0.0028(17)
C19 0.055(3) 0.029(2) 0.109(4) 0.015(3) 0.028(3) 0.008(2)
Cl2B 0.270(11) 0.334(12) 0.255(10) 0.231(10) 0.084(9) 0.095(10)
C5 0.039(2) 0.040(2) 0.037(2) 0.0154(18) 0.0056(18) 0.0026(17)
Cl2A 0.425(14) 0.101(4) 0.143(5) 0.045(3) 0.131(7) -0.002(5)
C28 0.044(3) 0.037(2) 0.044(2) 0.0158(19) 0.004(2) -0.0007(18)
C8 0.054(3) 0.029(2) 0.056(3) 0.0096(19) -0.004(2) -0.0044(19)
C7 0.065(3) 0.032(2) 0.045(2) 0.0100(19) 0.008(2) 0.0096(19)
C1 0.052(3) 0.0286(19) 0.048(2) 0.0130(18) 0.007(2) 0.0045(18)
C22 0.057(3) 0.033(2) 0.043(2) 0.0170(19) -0.001(2) -0.0005(19)
C14 0.057(3) 0.036(2) 0.039(2) 0.0072(18) 0.012(2) -0.0063(19)
C25 0.045(3) 0.048(2) 0.039(2) 0.0143(19) 0.006(2) 0.001(2)
C12 0.047(3) 0.042(2) 0.063(3) 0.025(2) 0.004(2) 0.0080(19)
C23 0.045(3) 0.036(2) 0.048(3) 0.0055(19) 0.007(2) -0.0001(18)
C24 0.044(3) 0.042(2) 0.049(3) 0.012(2) 0.001(2) -0.0026(19)
C2 0.053(3) 0.039(2) 0.051(3) 0.017(2) -0.009(2) 0.000(2)
C21 0.055(3) 0.041(2) 0.065(3) 0.018(2) 0.022(2) 0.012(2)
C31 0.050(3) 0.035(2) 0.057(3) 0.015(2) -0.004(2) 0.0028(19)
C9 0.043(3) 0.051(2) 0.042(2) 0.023(2) 0.005(2) 0.0034(19)
C29 0.056(3) 0.074(3) 0.051(3) 0.033(2) 0.013(2) 0.008(2)
C10 0.068(4) 0.048(3) 0.084(4) 0.018(3) 0.031(3) 0.005(2)
C33 0.051(3) 0.045(2) 0.044(2) 0.020(2) 0.007(2) -0.001(2)
C16 0.044(3) 0.035(2) 0.068(3) 0.013(2) 0.017(2) 0.0034(18)
C32 0.059(3) 0.047(2) 0.043(3) 0.017(2) 0.001(2) 0.005(2)
C13 0.082(4) 0.058(3) 0.083(4) 0.042(3) 0.015(3) 0.018(3)
C17 0.080(4) 0.049(3) 0.082(4) 0.023(3) 0.043(3) 0.014(3)
C18 0.085(4) 0.048(3) 0.104(4) 0.010(3) 0.050(4) 0.016(3)
C27 0.055(3) 0.058(3) 0.059(3) 0.028(2) 0.009(2) -0.006(2)
C30 0.049(3) 0.065(3) 0.066(3) 0.024(3) 0.015(3) 0.005(2)
C3 0.051(3) 0.0281(19) 0.048(2) 0.0105(18) 0.003(2) 0.0036(18)
C15 0.082(4) 0.061(3) 0.045(3) 0.006(2) 0.021(3) 0.002(3)
C26 0.066(4) 0.066(3) 0.048(3) 0.016(2) 0.019(2) -0.003(3)
C11 0.086(5) 0.089(4) 0.107(5) 0.030(4) 0.037(4) 0.015(4)
C20 0.069(4) 0.042(2) 0.095(4) 0.030(3) 0.032(3) 0.018(2)
Cl1B 0.166(9) 0.087(4) 0.073(3) 0.031(3) -0.019(4) 0.015(5)
Cl3A 0.100(3) 0.076(2) 0.112(4) 0.029(3) -0.002(3) 0.005(2)
Cl3B 0.138(6) 0.087(3) 0.169(6) 0.028(4) -0.092(4) -0.010(3)
Cl4B 0.188(6) 0.060(2) 0.120(5) 0.026(3) -0.012(4) -0.007(3)
Cl4A 0.199(7) 0.0442(18) 0.096(4) 0.016(2) -0.038(3) 0.002(3)

loop_
_atom_type_symbol
_atom_type_description
_atom_type_scat_dispersion_real
_atom_type_scat_dispersion_imag
_atom_type_scat_source
C C 0.0033 0.0016 'International Tables Vol C Tables 4.2.6.8 and 6.1.1.4'
H H 0.0000 0.0000 'International Tables Vol C Tables 4.2.6.8 and 6.1.1.4'
O O 0.0106 0.0060 'International Tables Vol C Tables 4.2.6.8 and 6.1.1.4'
I I -0.4742 1.8119 'International Tables Vol C Tables 4.2.6.8 and 6.1.1.4'
Cl Cl 0.1484 0.1585 'International Tables Vol C Tables 4.2.6.8 and 6.1.1.4'

loop_
_geom_angle_atom_site_label_1
_geom_angle_atom_site_label_2
_geom_angle_atom_site_label_3
_geom_angle
C22 O2 C8 117.2(3)
C5 C4 C12 121.6(3)
C3 C4 C5 118.9(3)
C3 C4 C12 119.5(3)
Cl1A C34 Cl2A 107.8(8)
Cl1A C34 Cl3A 107.0(7)
Cl1A C34 Cl4B 109.2(6)
Cl2B C34 Cl1A 104.5(8)
Cl2B C34 Cl2A 41.1(4)
Cl2B C34 Cl1B 117.0(8)
Cl2B C34 Cl3A 137.9(5)
Cl2B C34 Cl4B 103.5(5)
Cl2B C34 Cl4A 72.7(5)
Cl2A C34 Cl3A 102.0(5)
Cl2A C34 Cl4B 134.5(4)
Cl1B C34 Cl1A 14.2(10)
Cl1B C34 Cl2A 121.3(8)
Cl1B C34 Cl3A 98.5(8)
Cl1B C34 Cl4B 98.7(6)
Cl3B C34 Cl1A 119.7(7)
Cl3B C34 Cl2B 107.0(6)
Cl3B C34 Cl2A 70.3(5)
Cl3B C34 Cl1B 117.8(8)
Cl3B C34 Cl3A 31.9(3)
Cl3B C34 Cl4B 111.5(6)
Cl3B C34 Cl4A 118.3(5)
Cl4B C34 Cl3A 91.7(5)
Cl4A C34 Cl1A 119.7(6)
Cl4A C34 Cl2A 105.8(4)
Cl4A C34 Cl1B 115.3(7)
Cl4A C34 Cl3A 113.0(5)
Cl4A C34 Cl4B 30.9(3)
C28 O3 C9 119.4(3)
C16 O1 C7 116.6(3)
C5 C6 C14 120.3(4)
C1 C6 C5 118.8(3)
C1 C6 C14 120.8(3)
C18 C19 I1 119.8(4)
C20 C19 I1 120.1(4)
C20 C19 C18 120.1(4)
C4 C5 C6 121.0(4)
C4 C5 C9 118.9(3)
C6 C5 C9 120.0(3)
O3 C28 C33 124.6(4)
C29 C28 O3 116.3(4)
C29 C28 C33 119.1(4)
O2 C8 C3 106.4(3)
O1 C7 C1 110.2(3)
C6 C1 C7 119.7(3)
C6 C1 C2 120.5(3)
C2 C1 C7 119.8(4)
O2 C22 C23 124.4(4)
O2 C22 C27 115.3(4)
C27 C22 C23 120.3(4)
C6 C14 C15 112.2(3)
C24 C25 I2 120.1(3)
C24 C25 C26 120.1(4)
C26 C25 I2 119.8(3)
C13 C12 C4 111.8(4)
C22 C23 C24 119.1(4)
C25 C24 C23 121.0(4)
C1 C2 C10 120.8(3)
C3 C2 C1 120.0(4)
C3 C2 C10 119.2(4)
C16 C21 C20 119.0(4)
C32 C31 I3 121.8(3)
C32 C31 C30 119.5(4)
C30 C31 I3 118.7(4)
O3 C9 C5 105.7(3)
C28 C29 C30 121.6(4)
C11 C10 C2 105.6(5)
C32 C33 C28 119.0(4)
O1 C16 C17 115.3(4)
C21 C16 O1 124.3(4)
C21 C16 C17 120.4(4)
C31 C32 C33 122.0(4)
C18 C17 C16 119.6(5)
C19 C18 C17 119.7(5)
C22 C27 C26 119.8(4)
C29 C30 C31 118.8(5)
C4 C3 C8 119.7(3)
C2 C3 C4 120.6(4)
C2 C3 C8 119.5(4)
C25 C26 C27 119.7(4)
C19 C20 C21 121.1(5)

loop_
_geom_bond_atom_site_label_1
_geom_bond_atom_site_label_2
_geom_bond_distance
I2 C25 2.097(4)
I3 C31 2.107(5)
I1 C19 2.103(4)
Cl1A C34 1.711(15)
O2 C8 1.433(5)
O2 C22 1.371(5)
C4 C5 1.398(5)
C4 C12 1.523(5)
C4 C3 1.393(5)
C34 Cl2B 1.657(11)
C34 Cl2A 1.730(10)
C34 Cl1B 1.695(16)
C34 Cl3A 1.904(10)
C34 Cl3B 1.595(8)
C34 Cl4B 1.882(10)
C34 Cl4A 1.665(7)
O3 C28 1.365(5)
O3 C9 1.434(5)
O1 C7 1.418(5)
O1 C16 1.381(5)
C6 C5 1.409(5)
C6 C1 1.392(6)
C6 C14 1.515(5)
C19 C18 1.372(7)
C19 C20 1.371(7)
C5 C9 1.518(5)
C28 C29 1.363(6)
C28 C33 1.392(5)
C8 C3 1.510(5)
C7 C1 1.518(5)
C1 C2 1.396(6)
C22 C23 1.375(6)
C22 C27 1.373(6)
C14 C15 1.527(6)
C25 C24 1.358(6)
C25 C26 1.373(6)
C12 C13 1.510(6)
C23 C24 1.387(5)
C2 C10 1.568(6)
C2 C3 1.393(5)
C21 C16 1.374(6)
C21 C20 1.377(6)
C31 C32 1.339(6)
C31 C30 1.403(6)
C29 C30 1.366(6)
C10 C11 1.434(7)
C33 C32 1.372(6)
C16 C17 1.393(6)
C17 C18 1.384(6)
C27 C26 1.394(6)
